data_4327092
loop_
_publ_author_name
'Kevin Yurkerwich'
'Michael Yurkerwich'
'Gerard Parkin'

_publ_section_title
;
 Synthesis and Structural Characterization of
 Tris(2-mercapto-1-adamantylimidazolyl)hydroborato Complexes: A Sterically
 Demanding Tripodal [S3] Donor Ligand
;
_journal_name_full 'Inorganic Chemistry'
_journal_page_first 12284
_journal_page_last 12295
_journal_paper_doi 10.1021/ic201504d
_journal_volume 50
_journal_year 2011
_chemical_formula_sum 'C67 H84 B Cl In N8 S4'
_chemical_formula_weight 1290.74
_chemical_name_systematic
; 
 ? 
;
_space_group_IT_number 61
_symmetry_cell_setting orthorhombic
_symmetry_space_group_name_Hall '-P 2ac 2ab'
_symmetry_space_group_name_H-M 'P b c a'
_atom_sites_solution_hydrogens geom
_atom_sites_solution_primary direct
_atom_sites_solution_secondary difmap
_audit_creation_method SHELXL-97
_cell_angle_alpha 90.00
_cell_angle_beta 90.00
_cell_angle_gamma 90.00
_cell_formula_units_Z 8
_cell_length_a 20.059(4)
_cell_length_b 21.116(4)
_cell_length_c 29.744(6)
_cell_measurement_reflns_used 9889
_cell_measurement_temperature 170(2)
_cell_measurement_theta_max 28.52
_cell_measurement_theta_min 2.28
_cell_volume 12599(4)
_computing_cell_refinement 'Bruker SMART'
_computing_data_collection 'Bruker SMART'
_computing_data_reduction 'Bruker SAINT'
_computing_molecular_graphics 'Bruker SHELXTL'
_computing_publication_material 'Bruker SHELXTL'
_computing_structure_refinement 'SHELXL-97 (Sheldrick, 2008)'
_computing_structure_solution 'SHELXS-97 (Sheldrick, 2008)'
_diffrn_ambient_temperature 170(2)
_diffrn_measured_fraction_theta_full 1.000
_diffrn_measured_fraction_theta_max 1.000
_diffrn_measurement_device_type 'CCD area detector'
_diffrn_measurement_method 'phi and omega scans'
_diffrn_radiation_monochromator graphite
_diffrn_radiation_source 'fine-focus sealed tube'
_diffrn_radiation_type MoK\a
_diffrn_radiation_wavelength 0.71073
_diffrn_reflns_av_R_equivalents 0.1468
_diffrn_reflns_av_sigmaI/netI 0.0655
_diffrn_reflns_limit_h_max 25
_diffrn_reflns_limit_h_min -25
_diffrn_reflns_limit_k_max 26
_diffrn_reflns_limit_k_min -26
_diffrn_reflns_limit_l_max 37
_diffrn_reflns_limit_l_min -37
_diffrn_reflns_number 147202
_diffrn_reflns_theta_full 26.37
_diffrn_reflns_theta_max 26.37
_diffrn_reflns_theta_min 1.37
_exptl_absorpt_coefficient_mu 0.598
_exptl_absorpt_correction_T_max 0.9823
_exptl_absorpt_correction_T_min 0.8179
_exptl_absorpt_correction_type empirical
_exptl_absorpt_process_details sadabs
_exptl_crystal_colour COLORLESS
_exptl_crystal_density_diffrn 1.361
_exptl_crystal_description PLATE
_exptl_crystal_F_000 5416
_exptl_crystal_size_max 0.35
_exptl_crystal_size_mid 0.05
_exptl_crystal_size_min 0.03
_refine_diff_density_max 0.465
_refine_diff_density_min -0.388
_refine_diff_density_rms 0.081
_refine_ls_extinction_method none
_refine_ls_goodness_of_fit_ref 1.002
_refine_ls_hydrogen_treatment mixed
_refine_ls_matrix_type full
_refine_ls_number_parameters 797
_refine_ls_number_reflns 12885
_refine_ls_number_restraints 12
_refine_ls_restrained_S_all 1.002
_refine_ls_R_factor_all 0.0909
_refine_ls_R_factor_gt 0.0406
_refine_ls_shift/su_max 0.001
_refine_ls_shift/su_mean 0.000
_refine_ls_structure_factor_coef Fsqd
_refine_ls_weighting_details 'calc w=1/[\s^2^(Fo^2^)+(0.0240P)^2^+11.7426P] where P=(Fo^2^+2Fc^2^)/3'
_refine_ls_weighting_scheme calc
_refine_ls_wR_factor_gt 0.0696
_refine_ls_wR_factor_ref 0.0851
_reflns_number_gt 8161
_reflns_number_total 12885
_reflns_threshold_expression >2sigma(I)
_cod_data_source_file ic201504d_si_002_04.cif
_cod_data_source_block my1s10
_cod_original_cell_volume 12598(4)
_cod_database_code 4327092

loop_
_symmetry_equiv_pos_as_xyz
'x, y, z'
'-x+1/2, -y, z+1/2'
'-x, y+1/2, -z+1/2'
'x+1/2, -y+1/2, -z'
'-x, -y, -z'
'x-1/2, y, -z-1/2'
'x, -y-1/2, z-1/2'
'-x-1/2, y-1/2, z'

loop_
_atom_site_label
_atom_site_type_symbol
_atom_site_fract_x
_atom_site_fract_y
_atom_site_fract_z
_atom_site_U_iso_or_equiv
_atom_site_adp_type
_atom_site_occupancy
_atom_site_symmetry_multiplicity
_atom_site_calc_flag
_atom_site_refinement_flags
_atom_site_disorder_assembly
_atom_site_disorder_group
In In 0.541273(11) 0.846161(10) 0.237186(7) 0.02095(6) Uani 1 1 d . . .
Cl Cl 0.62481(4) 0.76651(4) 0.26243(3) 0.02954(19) Uani 1 1 d . . .
B B 0.3826(2) 0.89025(19) 0.31255(13) 0.0256(9) Uani 1 1 d . . .
H1 H 0.3400(16) 0.9018(15) 0.3358(11) 0.031 Uiso 1 1 d . . .
S1 S 0.54933(4) 0.92537(4) 0.30348(3) 0.02357(19) Uani 1 1 d . . .
S2 S 0.46736(4) 0.76119(4) 0.27307(3) 0.02271(19) Uani 1 1 d . . .
S3 S 0.43534(4) 0.89958(4) 0.20303(3) 0.02316(19) Uani 1 1 d . . .
S4 S 0.56750(4) 0.82161(4) 0.15105(3) 0.0301(2) Uani 1 1 d . . .
N11 N 0.53499(13) 0.85509(12) 0.38160(8) 0.0232(6) Uani 1 1 d . . .
C11 C 0.50779(16) 0.88286(15) 0.34431(11) 0.0223(7) Uani 1 1 d . . .
N12 N 0.44180(13) 0.86942(12) 0.34369(9) 0.0225(6) Uani 1 1 d . . .
C12 C 0.42831(18) 0.83116(15) 0.38020(11) 0.0275(8) Uani 1 1 d . . .
H12A H 0.3860 0.8140 0.3877 0.033 Uiso 1 1 calc R . .
C13 C 0.48478(17) 0.82223(16) 0.40323(11) 0.0285(8) Uani 1 1 d . . .
H13A H 0.4895 0.7976 0.4298 0.034 Uiso 1 1 calc R . .
C14 C 0.60509(16) 0.86345(15) 0.39964(11) 0.0238(8) Uani 1 1 d . . .
C15 C 0.65692(16) 0.83648(16) 0.36706(11) 0.0291(8) Uani 1 1 d . . .
H15A H 0.6527 0.8576 0.3375 0.035 Uiso 1 1 calc R . .
H15B H 0.6490 0.7906 0.3627 0.035 Uiso 1 1 calc R . .
C16 C 0.72768(17) 0.84703(17) 0.38597(12) 0.0328(8) Uani 1 1 d . . .
H16A H 0.7614 0.8299 0.3644 0.039 Uiso 1 1 calc R . .
C17 C 0.73385(19) 0.81257(17) 0.43103(12) 0.0370(10) Uani 1 1 d . . .
H17A H 0.7264 0.7666 0.4266 0.044 Uiso 1 1 calc R . .
H17B H 0.7793 0.8185 0.4434 0.044 Uiso 1 1 calc R . .
C18 C 0.68258(18) 0.83876(17) 0.46382(12) 0.0326(9) Uani 1 1 d . . .
H18A H 0.6867 0.8161 0.4932 0.039 Uiso 1 1 calc R . .
C19 C 0.61173(17) 0.82905(16) 0.44496(11) 0.0302(8) Uani 1 1 d . . .
H19A H 0.6030 0.7833 0.4409 0.036 Uiso 1 1 calc R . .
H19B H 0.5785 0.8459 0.4665 0.036 Uiso 1 1 calc R . .
C20 C 0.61757(17) 0.93456(15) 0.40768(12) 0.0270(8) Uani 1 1 d . . .
H20A H 0.6123 0.9581 0.3791 0.032 Uiso 1 1 calc R . .
H20B H 0.5846 0.9512 0.4295 0.032 Uiso 1 1 calc R . .
C21 C 0.69488(19) 0.90953(17) 0.47113(12) 0.0350(9) Uani 1 1 d . . .
H21A H 0.7401 0.9162 0.4837 0.042 Uiso 1 1 calc R . .
H21B H 0.6620 0.9266 0.4928 0.042 Uiso 1 1 calc R . .
N21 N 0.35648(12) 0.83587(12) 0.28261(9) 0.0221(6) Uani 1 1 d . . .
N22 N 0.34225(12) 0.75834(12) 0.23416(9) 0.0231(6) Uani 1 1 d . . .
C22 C 0.73939(18) 0.91795(16) 0.39287(12) 0.0345(9) Uani 1 1 d . . .
H22A H 0.7850 0.9250 0.4046 0.041 Uiso 1 1 calc R . .
H22B H 0.7353 0.9403 0.3637 0.041 Uiso 1 1 calc R . .
C23 C 0.68840(18) 0.94414(16) 0.42601(11) 0.0301(9) Uani 1 1 d . . .
H23A H 0.6967 0.9904 0.4306 0.036 Uiso 1 1 calc R . .
C31 C 0.38688(14) 0.78563(14) 0.26279(11) 0.0209(7) Uani 1 1 d . . .
N31 N 0.39626(13) 0.95078(12) 0.28416(9) 0.0223(6) Uani 1 1 d . . .
N32 N 0.41740(12) 1.02203(12) 0.23207(9) 0.0229(6) Uani 1 1 d . . .
C32 C 0.29260(15) 0.84021(16) 0.26526(12) 0.0276(8) Uani 1 1 d . . .
H32A H 0.2603 0.8712 0.2732 0.033 Uiso 1 1 calc R . .
C33 C 0.28394(15) 0.79357(15) 0.23555(12) 0.0277(8) Uani 1 1 d . . .
H33A H 0.2448 0.7859 0.2184 0.033 Uiso 1 1 calc R . .
C34 C 0.35320(16) 0.70224(15) 0.20411(11) 0.0253(8) Uani 1 1 d . . .
C35 C 0.37274(17) 0.64412(14) 0.23229(11) 0.0282(8) Uani 1 1 d . . .
H35A H 0.4139 0.6533 0.2495 0.034 Uiso 1 1 calc R . .
H35B H 0.3368 0.6342 0.2540 0.034 Uiso 1 1 calc R . .
C36 C 0.38427(18) 0.58728(16) 0.20105(12) 0.0338(9) Uani 1 1 d . . .
H36A H 0.3982 0.5499 0.2194 0.041 Uiso 1 1 calc R . .
C37 C 0.3198(2) 0.57180(17) 0.17649(14) 0.0440(10) Uani 1 1 d . . .
H37A H 0.2843 0.5616 0.1985 0.053 Uiso 1 1 calc R . .
H37B H 0.3264 0.5345 0.1568 0.053 Uiso 1 1 calc R . .
C38 C 0.29911(19) 0.62948(17) 0.14813(14) 0.0419(10) Uani 1 1 d . . .
H38A H 0.2566 0.6196 0.1320 0.050 Uiso 1 1 calc R . .
C39 C 0.28804(17) 0.68645(17) 0.17909(13) 0.0352(9) Uani 1 1 d . . .
H39A H 0.2525 0.6766 0.2011 0.042 Uiso 1 1 calc R . .
H39B H 0.2737 0.7235 0.1611 0.042 Uiso 1 1 calc R . .
C40 C 0.40723(17) 0.71756(16) 0.16922(12) 0.0297(8) Uani 1 1 d . . .
H40A H 0.4494 0.7283 0.1847 0.036 Uiso 1 1 calc R . .
H40B H 0.3934 0.7545 0.1510 0.036 Uiso 1 1 calc R . .
N41 N 0.61860(13) 0.90956(13) 0.20372(9) 0.0256(7) Uani 1 1 d . . .
C41 C 0.43899(18) 0.60298(17) 0.16747(12) 0.0347(9) Uani 1 1 d . . .
H41A H 0.4475 0.5659 0.1479 0.042 Uiso 1 1 calc R . .
H41B H 0.4807 0.6131 0.1837 0.042 Uiso 1 1 calc R . .
N42 N 0.66708(13) 0.91505(13) 0.13773(9) 0.0259(7) Uani 1 1 d . . .
C42 C 0.3534(2) 0.64391(18) 0.11376(13) 0.0435(10) Uani 1 1 d . . .
H42A H 0.3398 0.6802 0.0948 0.052 Uiso 1 1 calc R . .
H42B H 0.3604 0.6067 0.0940 0.052 Uiso 1 1 calc R . .
C43 C 0.41792(19) 0.65979(17) 0.13854(12) 0.0361(9) Uani 1 1 d . . .
H43A H 0.4538 0.6694 0.1162 0.043 Uiso 1 1 calc R . .
C51 C 0.41623(15) 0.95852(15) 0.24075(11) 0.0229(7) Uani 1 1 d . . .
C52 C 0.38497(16) 1.01021(16) 0.30219(12) 0.0278(8) Uani 1 1 d . . .
H52A H 0.3706 1.0188 0.3320 0.033 Uiso 1 1 calc R . .
C53 C 0.39763(17) 1.05368(16) 0.27055(11) 0.0295(8) Uani 1 1 d . . .
H53A H 0.3937 1.0983 0.2739 0.035 Uiso 1 1 calc R . .
C54 C 0.43671(16) 1.05296(15) 0.18830(11) 0.0229(7) Uani 1 1 d . . .
C55 C 0.38968(17) 1.03192(16) 0.15070(11) 0.0290(8) Uani 1 1 d . . .
H55A H 0.3434 1.0441 0.1582 0.035 Uiso 1 1 calc R . .
H55B H 0.3914 0.9853 0.1475 0.035 Uiso 1 1 calc R . .
C56 C 0.41051(18) 1.06326(16) 0.10646(12) 0.0337(9) Uani 1 1 d . . .
H56A H 0.3804 1.0485 0.0818 0.040 Uiso 1 1 calc R . .
C57 C 0.48241(19) 1.04561(17) 0.09515(12) 0.0353(9) Uani 1 1 d . . .
H57A H 0.4953 1.0651 0.0662 0.042 Uiso 1 1 calc R . .
H57B H 0.4863 0.9991 0.0921 0.042 Uiso 1 1 calc R . .
C58 C 0.52893(17) 1.06896(16) 0.13251(11) 0.0288(8) Uani 1 1 d . . .
H58A H 0.5760 1.0576 0.1248 0.035 Uiso 1 1 calc R . .
C59 C 0.50951(16) 1.03734(16) 0.17706(11) 0.0254(8) Uani 1 1 d . . .
H59A H 0.5151 0.9909 0.1746 0.030 Uiso 1 1 calc R . .
H59B H 0.5390 1.0528 0.2014 0.030 Uiso 1 1 calc R . .
C60 C 0.43042(17) 1.12525(15) 0.19317(12) 0.0282(8) Uani 1 1 d . . .
H60A H 0.4595 1.1402 0.2179 0.034 Uiso 1 1 calc R . .
H60B H 0.3838 1.1365 0.2007 0.034 Uiso 1 1 calc R . .
C61 C 0.52285(17) 1.14091(16) 0.13707(12) 0.0330(9) Uani 1 1 d . . .
H61A H 0.5531 1.1563 0.1610 0.040 Uiso 1 1 calc R . .
H61B H 0.5356 1.1616 0.1085 0.040 Uiso 1 1 calc R . .
C62 C 0.40520(19) 1.13586(16) 0.11093(13) 0.0370(10) Uani 1 1 d . . .
H62A H 0.4186 1.1563 0.0824 0.044 Uiso 1 1 calc R . .
H62B H 0.3586 1.1481 0.1176 0.044 Uiso 1 1 calc R . .
C63 C 0.45078(17) 1.15752(16) 0.14887(11) 0.0308(8) Uani 1 1 d . . .
H63A H 0.4468 1.2045 0.1524 0.037 Uiso 1 1 calc R . .
C71 C 0.62079(16) 0.88442(15) 0.16351(11) 0.0250(8) Uani 1 1 d . . .
C72 C 0.66338(17) 0.95858(16) 0.20492(12) 0.0286(8) Uani 1 1 d . . .
H72A H 0.6716 0.9852 0.2300 0.034 Uiso 1 1 calc R . .
C73 C 0.69392(17) 0.96280(16) 0.16451(11) 0.0272(8) Uani 1 1 d . . .
H73A H 0.7272 0.9925 0.1560 0.033 Uiso 1 1 calc R . .
C74 C 0.68608(17) 0.90040(17) 0.09033(11) 0.0273(8) Uani 1 1 d . . .
C75 C 0.71143(18) 0.83189(16) 0.08759(11) 0.0302(9) Uani 1 1 d . . .
H75A H 0.7512 0.8268 0.1070 0.036 Uiso 1 1 calc R . .
H75B H 0.6765 0.8025 0.0985 0.036 Uiso 1 1 calc R . .
C76 C 0.72939(18) 0.81582(18) 0.03882(12) 0.0363(9) Uani 1 1 d . . .
H76A H 0.7447 0.7708 0.0369 0.044 Uiso 1 1 calc R . .
C77 C 0.66797(19) 0.82514(18) 0.00899(12) 0.0411(10) Uani 1 1 d . . .
H77A H 0.6791 0.8140 -0.0225 0.049 Uiso 1 1 calc R . .
H77B H 0.6317 0.7968 0.0192 0.049 Uiso 1 1 calc R . .
C78 C 0.64477(18) 0.89351(18) 0.01116(12) 0.0348(9) Uani 1 1 d . . .
H78A H 0.6050 0.8992 -0.0087 0.042 Uiso 1 1 calc R . .
C79 C 0.62584(17) 0.90989(17) 0.05975(11) 0.0306(8) Uani 1 1 d . . .
H79A H 0.6107 0.9544 0.0614 0.037 Uiso 1 1 calc R . .
H79B H 0.5888 0.8824 0.0698 0.037 Uiso 1 1 calc R . .
C80 C 0.74259(18) 0.94440(17) 0.07466(11) 0.0322(9) Uani 1 1 d . . .
H80A H 0.7818 0.9392 0.0946 0.039 Uiso 1 1 calc R . .
H80B H 0.7278 0.9890 0.0764 0.039 Uiso 1 1 calc R . .
C81 C 0.78523(19) 0.86016(19) 0.02281(13) 0.0420(10) Uani 1 1 d . . .
H81A H 0.8253 0.8541 0.0417 0.050 Uiso 1 1 calc R . .
H81B H 0.7972 0.8500 -0.0087 0.050 Uiso 1 1 calc R . .
C82 C 0.70103(18) 0.93741(19) -0.00462(12) 0.0380(10) Uani 1 1 d . . .
H82A H 0.6860 0.9820 -0.0033 0.046 Uiso 1 1 calc R . .
H82B H 0.7130 0.9274 -0.0361 0.046 Uiso 1 1 calc R . .
C83 C 0.76196(18) 0.92816(19) 0.02594(12) 0.0358(9) Uani 1 1 d . . .
H83A H 0.7986 0.9569 0.0159 0.043 Uiso 1 1 calc R . .
C91 C 0.1515(9) 0.8340(8) -0.1351(9) 0.092(7) Uani 0.74(2) 1 d PD A 1
H91A H 0.1052 0.8292 -0.1406 0.111 Uiso 0.74(2) 1 calc PR A 1
C92 C 0.1969(12) 0.8101(8) -0.1642(5) 0.079(7) Uani 0.74(2) 1 d PD A 1
H92A H 0.1819 0.7885 -0.1903 0.095 Uiso 0.74(2) 1 calc PR A 1
C93 C 0.2626(11) 0.8161(7) -0.1569(6) 0.075(5) Uani 0.74(2) 1 d PD A 1
H93A H 0.2933 0.7982 -0.1776 0.091 Uiso 0.74(2) 1 calc PR A 1
C94 C 0.2857(5) 0.8479(8) -0.1197(5) 0.061(3) Uani 0.74(2) 1 d PD A 1
H94A H 0.3321 0.8528 -0.1144 0.073 Uiso 0.74(2) 1 calc PR A 1
C95 C 0.2391(8) 0.8728(6) -0.0902(4) 0.054(3) Uani 0.74(2) 1 d PD A 1
H95A H 0.2535 0.8954 -0.0644 0.064 Uiso 0.74(2) 1 calc PR A 1
C96 C 0.1731(8) 0.8649(7) -0.0981(6) 0.067(4) Uani 0.74(2) 1 d PD A 1
H96A H 0.1415 0.8813 -0.0774 0.080 Uiso 0.74(2) 1 calc PR A 1
C91A C 0.1619(18) 0.815(2) -0.1567(18) 0.059(13) Uani 0.26(2) 1 d PD A 2
H91B H 0.1281 0.7870 -0.1668 0.071 Uiso 0.26(2) 1 calc PR A 2
C92A C 0.226(2) 0.813(3) -0.1736(15) 0.052(11) Uani 0.26(2) 1 d PD A 2
H92B H 0.2347 0.7943 -0.2019 0.062 Uiso 0.26(2) 1 calc PR A 2
C93A C 0.2769(15) 0.839(2) -0.1491(18) 0.069(13) Uani 0.26(2) 1 d PD A 2
H93B H 0.3218 0.8323 -0.1578 0.083 Uiso 0.26(2) 1 calc PR A 2
C94A C 0.263(2) 0.8756(16) -0.1122(15) 0.059(11) Uani 0.26(2) 1 d PD A 2
H94B H 0.2986 0.8932 -0.0953 0.071 Uiso 0.26(2) 1 calc PR A 2
C95A C 0.199(3) 0.8872(16) -0.0990(12) 0.063(12) Uani 0.26(2) 1 d PD A 2
H95B H 0.1893 0.9126 -0.0736 0.076 Uiso 0.26(2) 1 calc PR A 2
C96A C 0.150(2) 0.8600(17) -0.1245(17) 0.068(14) Uani 0.26(2) 1 d PD A 2
H96B H 0.1056 0.8730 -0.1196 0.081 Uiso 0.26(2) 1 calc PR A 2
C101 C 0.3934(2) 0.8066(3) -0.01796(16) 0.0613(14) Uani 1 1 d . . .
H10A H 0.3760 0.7879 -0.0445 0.074 Uiso 1 1 calc R . .
C102 C 0.3907(2) 0.8714(2) -0.01205(15) 0.0590(13) Uani 1 1 d . . .
H10B H 0.3723 0.8975 -0.0348 0.071 Uiso 1 1 calc R . .
C103 C 0.4146(2) 0.8976(2) 0.02645(15) 0.0531(12) Uani 1 1 d . . .
H10C H 0.4122 0.9422 0.0305 0.064 Uiso 1 1 calc R . .
C104 C 0.4422(2) 0.8608(2) 0.05943(15) 0.0523(12) Uani 1 1 d . . .
H10D H 0.4590 0.8796 0.0861 0.063 Uiso 1 1 calc R . .
C105 C 0.4455(2) 0.7967(2) 0.05364(16) 0.0619(13) Uani 1 1 d . . .
H10E H 0.4644 0.7709 0.0764 0.074 Uiso 1 1 calc R . .
C106 C 0.4213(3) 0.7695(2) 0.01488(18) 0.0711(15) Uani 1 1 d . . .
H10F H 0.4241 0.7249 0.0108 0.085 Uiso 1 1 calc R . .
C111 C 0.4629(4) 0.9478(4) 0.4992(4) 0.103(3) Uani 1 1 d . . .
H11A H 0.4368 0.9103 0.4990 0.123 Uiso 1 1 calc R . .
C112 C 0.4549(4) 0.9884(6) 0.4657(4) 0.126(3) Uani 1 1 d . . .
H11B H 0.4239 0.9804 0.4422 0.151 Uiso 1 1 calc R . .
C113 C 0.4936(5) 1.0436(4) 0.4659(3) 0.110(2) Uani 1 1 d . . .
H11C H 0.4898 1.0741 0.4425 0.132 Uiso 1 1 calc R . .

loop_
_atom_site_aniso_label
_atom_site_aniso_U_11
_atom_site_aniso_U_22
_atom_site_aniso_U_33
_atom_site_aniso_U_23
_atom_site_aniso_U_13
_atom_site_aniso_U_12
In 0.02014(11) 0.02273(11) 0.01999(11) 0.00012(11) 0.00142(11) -0.00061(11)
Cl 0.0212(4) 0.0327(5) 0.0348(5) -0.0004(4) -0.0008(4) 0.0045(4)
B 0.025(2) 0.029(2) 0.023(2) -0.0010(18) 0.0012(17) 0.0026(18)
S1 0.0278(5) 0.0233(4) 0.0197(4) 0.0016(3) 0.0007(4) -0.0034(4)
S2 0.0186(4) 0.0208(4) 0.0287(5) 0.0023(3) -0.0020(3) 0.0006(3)
S3 0.0270(5) 0.0207(4) 0.0218(4) -0.0010(4) -0.0015(4) 0.0027(4)
S4 0.0316(5) 0.0316(5) 0.0270(5) -0.0041(4) 0.0031(4) -0.0044(4)
N11 0.0263(15) 0.0244(15) 0.0190(14) 0.0032(12) -0.0015(12) -0.0010(13)
C11 0.0282(19) 0.0182(17) 0.0205(18) -0.0054(14) 0.0004(15) 0.0008(14)
N12 0.0250(16) 0.0237(14) 0.0188(14) -0.0003(12) 0.0018(12) -0.0008(12)
C12 0.032(2) 0.027(2) 0.0236(19) 0.0030(15) 0.0060(16) -0.0046(16)
C13 0.033(2) 0.0288(19) 0.0238(19) 0.0062(16) 0.0034(16) -0.0032(16)
C14 0.0253(19) 0.0246(19) 0.0216(18) 0.0029(14) -0.0055(14) -0.0008(15)
C15 0.033(2) 0.027(2) 0.0267(19) -0.0048(16) -0.0024(15) 0.0032(16)
C16 0.030(2) 0.035(2) 0.033(2) 0.0011(19) -0.0009(16) 0.0080(18)
C17 0.042(2) 0.028(2) 0.041(2) 0.0008(18) -0.0105(19) 0.0057(18)
C18 0.041(2) 0.032(2) 0.0245(19) 0.0047(17) -0.0092(16) 0.0010(18)
C19 0.037(2) 0.026(2) 0.028(2) 0.0022(15) -0.0020(16) -0.0014(16)
C20 0.033(2) 0.0216(18) 0.026(2) -0.0034(15) -0.0044(16) 0.0062(16)
C21 0.045(2) 0.036(2) 0.024(2) -0.0026(17) -0.0117(17) -0.0016(19)
N21 0.0165(14) 0.0234(16) 0.0264(15) -0.0014(13) 0.0031(11) -0.0002(12)
N22 0.0182(14) 0.0214(14) 0.0297(16) 0.0010(13) -0.0028(13) -0.0009(11)
C22 0.032(2) 0.035(2) 0.036(2) 0.0089(18) -0.0088(17) -0.0034(18)
C23 0.039(2) 0.0220(19) 0.029(2) -0.0008(16) -0.0094(17) -0.0012(16)
C31 0.0163(16) 0.0218(16) 0.0245(17) 0.0045(15) -0.0008(15) -0.0047(13)
N31 0.0238(15) 0.0208(15) 0.0224(15) -0.0045(13) -0.0018(12) 0.0017(12)
N32 0.0236(15) 0.0200(14) 0.0251(16) -0.0023(13) -0.0010(12) 0.0010(12)
C32 0.0174(16) 0.0299(19) 0.0354(19) 0.0001(18) 0.0010(15) 0.0045(15)
C33 0.0160(17) 0.0286(18) 0.039(2) -0.0003(18) -0.0035(16) 0.0003(14)
C34 0.0230(18) 0.0214(18) 0.031(2) -0.0021(16) -0.0026(15) 0.0017(14)
C35 0.0311(18) 0.0225(18) 0.031(2) 0.0034(16) 0.0018(16) 0.0008(15)
C36 0.039(2) 0.0226(19) 0.040(2) -0.0001(17) -0.0013(18) 0.0008(17)
C37 0.047(3) 0.026(2) 0.059(3) -0.012(2) -0.002(2) -0.0070(19)
C38 0.037(2) 0.033(2) 0.056(3) -0.013(2) -0.019(2) -0.0007(19)
C39 0.028(2) 0.032(2) 0.045(2) -0.0049(19) -0.0123(17) -0.0009(17)
C40 0.032(2) 0.0269(19) 0.030(2) 0.0003(16) -0.0011(16) 0.0017(16)
N41 0.0254(16) 0.0252(16) 0.0261(16) 0.0016(13) -0.0048(13) -0.0031(13)
C41 0.041(2) 0.027(2) 0.036(2) -0.0069(17) 0.0002(17) 0.0018(17)
N42 0.0271(16) 0.0274(16) 0.0232(16) 0.0011(13) 0.0023(13) -0.0014(13)
C42 0.061(3) 0.037(2) 0.033(2) -0.0097(19) -0.011(2) 0.005(2)
C43 0.045(2) 0.035(2) 0.028(2) -0.0031(18) 0.0047(17) -0.0005(19)
C51 0.0199(17) 0.0242(17) 0.0247(19) -0.0033(16) -0.0011(15) 0.0012(14)
C52 0.028(2) 0.0272(19) 0.028(2) -0.0067(16) 0.0030(16) 0.0015(16)
C53 0.033(2) 0.0241(18) 0.031(2) -0.0088(16) -0.0005(17) 0.0008(16)
C54 0.0268(19) 0.0191(17) 0.0229(18) 0.0036(14) -0.0031(14) 0.0015(14)
C55 0.031(2) 0.0217(18) 0.034(2) 0.0029(16) -0.0091(16) -0.0009(16)
C56 0.041(2) 0.032(2) 0.028(2) 0.0047(17) -0.0146(17) -0.0059(18)
C57 0.054(3) 0.026(2) 0.025(2) 0.0020(16) -0.0029(18) -0.0037(18)
C58 0.028(2) 0.0272(19) 0.031(2) -0.0008(16) 0.0040(16) -0.0018(16)
C59 0.0254(18) 0.0241(18) 0.0267(19) 0.0011(16) -0.0051(15) -0.0001(15)
C60 0.0266(19) 0.0231(18) 0.035(2) -0.0043(16) -0.0018(16) 0.0001(16)
C61 0.038(2) 0.030(2) 0.031(2) -0.0001(16) 0.0001(16) -0.0056(17)
C62 0.043(2) 0.027(2) 0.041(2) 0.0130(17) -0.0120(19) -0.0037(17)
C63 0.038(2) 0.0189(17) 0.035(2) 0.0023(16) -0.0029(17) 0.0003(17)
C71 0.0218(19) 0.0250(19) 0.028(2) 0.0067(16) 0.0058(15) 0.0038(15)
C72 0.029(2) 0.028(2) 0.028(2) -0.0074(16) -0.0007(16) 0.0041(16)
C73 0.0258(19) 0.0249(19) 0.031(2) 0.0002(16) 0.0012(16) -0.0041(15)
C74 0.029(2) 0.033(2) 0.0205(18) 0.0020(16) 0.0059(15) 0.0014(17)
C75 0.033(2) 0.036(2) 0.0214(19) 0.0030(16) 0.0044(15) 0.0065(17)
C76 0.041(2) 0.035(2) 0.033(2) -0.0027(18) 0.0121(18) 0.0074(19)
C77 0.047(2) 0.051(3) 0.026(2) -0.0089(18) 0.0021(18) -0.007(2)
C78 0.032(2) 0.047(2) 0.025(2) 0.0001(18) -0.0068(16) 0.0019(19)
C79 0.0263(19) 0.037(2) 0.028(2) 0.0051(17) 0.0007(16) 0.0054(17)
C80 0.033(2) 0.037(2) 0.027(2) 0.0042(17) 0.0011(16) -0.0055(18)
C81 0.036(2) 0.063(3) 0.027(2) -0.003(2) 0.0087(17) 0.008(2)
C82 0.039(2) 0.051(3) 0.024(2) 0.0104(18) 0.0038(17) 0.000(2)
C83 0.031(2) 0.048(2) 0.029(2) 0.0105(19) -0.0006(17) -0.0045(19)
C91 0.082(10) 0.039(11) 0.155(17) 0.035(12) -0.044(12) -0.009(9)
C92 0.13(2) 0.068(8) 0.038(9) 0.012(7) -0.029(12) -0.056(17)
C93 0.127(17) 0.057(7) 0.042(7) -0.010(6) 0.025(8) -0.030(8)
C94 0.052(6) 0.077(8) 0.053(7) 0.001(7) -0.001(5) -0.014(6)
C95 0.068(8) 0.062(6) 0.031(5) -0.011(5) -0.002(5) -0.016(6)
C96 0.077(8) 0.062(9) 0.061(8) 0.009(8) 0.005(6) -0.001(6)
C91A 0.06(2) 0.04(2) 0.08(3) 0.012(15) 0.01(2) -0.04(2)
C92A 0.07(3) 0.044(18) 0.040(19) -0.006(17) 0.012(15) -0.018(19)
C93A 0.045(13) 0.07(2) 0.09(3) 0.01(2) -0.039(16) -0.018(16)
C94A 0.08(3) 0.045(17) 0.05(2) -0.006(16) -0.02(2) -0.008(16)
C95A 0.10(4) 0.041(18) 0.045(17) -0.009(14) 0.00(2) -0.004(19)
C96A 0.08(2) 0.029(19) 0.09(3) 0.04(2) 0.00(2) 0.002(19)
C101 0.066(3) 0.083(4) 0.036(3) -0.016(3) 0.010(2) -0.018(3)
C102 0.057(3) 0.073(3) 0.047(3) 0.004(3) -0.007(2) 0.002(3)
C103 0.049(3) 0.056(3) 0.055(3) -0.007(2) -0.012(2) 0.003(2)
C104 0.047(3) 0.062(3) 0.047(3) -0.003(2) -0.008(2) -0.004(2)
C105 0.075(4) 0.052(3) 0.058(3) 0.008(2) -0.003(3) -0.006(3)
C106 0.095(4) 0.053(3) 0.065(4) -0.011(3) 0.022(3) -0.018(3)
C111 0.054(5) 0.068(5) 0.186(9) -0.045(5) 0.042(6) -0.005(4)
C112 0.058(5) 0.137(8) 0.184(10) -0.063(7) 0.030(5) 0.016(6)
C113 0.074(5) 0.100(6) 0.157(8) -0.011(5) 0.045(5) 0.034(5)

loop_
_atom_type_symbol
_atom_type_description
_atom_type_scat_dispersion_real
_atom_type_scat_dispersion_imag
_atom_type_scat_source
C C 0.0033 0.0016 'International Tables Vol C Tables 4.2.6.8 and 6.1.1.4'
H H 0.0000 0.0000 'International Tables Vol C Tables 4.2.6.8 and 6.1.1.4'
B B 0.0013 0.0007 'International Tables Vol C Tables 4.2.6.8 and 6.1.1.4'
N N 0.0061 0.0033 'International Tables Vol C Tables 4.2.6.8 and 6.1.1.4'
S S 0.1246 0.1234 'International Tables Vol C Tables 4.2.6.8 and 6.1.1.4'
Cl Cl 0.1484 0.1585 'International Tables Vol C Tables 4.2.6.8 and 6.1.1.4'
In In -0.7276 1.3100 'International Tables Vol C Tables 4.2.6.8 and 6.1.1.4'

loop_
_geom_angle_atom_site_label_1
_geom_angle_atom_site_label_2
_geom_angle_atom_site_label_3
_geom_angle
_geom_angle_site_symmetry_1
_geom_angle_site_symmetry_3
N41 In Cl 94.04(7) . .
N41 In S2 171.19(7) . .
Cl In S2 77.91(3) . .
N41 In S1 84.88(7) . .
Cl In S1 99.47(3) . .
S2 In S1 99.86(3) . .
N41 In S3 97.48(7) . .
Cl In S3 163.06(3) . .
S2 In S3 89.64(3) . .
S1 In S3 93.90(3) . .
N41 In S4 63.90(7) . .
Cl In S4 91.47(3) . .
S2 In S4 112.25(3) . .
S1 In S4 147.62(3) . .
S3 In S4 82.57(3) . .
H1 B N21 104.9(16) . .
H1 B N31 106.8(16) . .
N21 B N31 110.9(3) . .
H1 B N12 105.8(16) . .
N21 B N12 112.9(3) . .
N31 B N12 114.7(3) . .
C11 S1 In 99.78(11) . .
C31 S2 In 105.00(10) . .
C51 S3 In 103.90(11) . .
C71 S4 In 76.63(11) . .
C11 N11 C13 107.6(3) . .
C11 N11 C14 127.4(3) . .
C13 N11 C14 124.7(3) . .
N12 C11 N11 108.1(3) . .
N12 C11 S1 124.9(2) . .
N11 C11 S1 127.0(3) . .
C11 N12 C12 107.7(3) . .
C11 N12 B 133.6(3) . .
C12 N12 B 118.7(3) . .
C13 C12 N12 108.6(3) . .
C12 C13 N11 107.9(3) . .
N11 C14 C15 111.3(3) . .
N11 C14 C19 109.6(3) . .
C15 C14 C19 108.7(3) . .
N11 C14 C20 108.6(3) . .
C15 C14 C20 110.5(3) . .
C19 C14 C20 108.1(3) . .
C14 C15 C16 109.9(3) . .
C22 C16 C17 109.6(3) . .
C22 C16 C15 109.4(3) . .
C17 C16 C15 109.0(3) . .
C18 C17 C16 109.5(3) . .
C17 C18 C21 109.7(3) . .
C17 C18 C19 110.0(3) . .
C21 C18 C19 109.3(3) . .
C14 C19 C18 109.7(3) . .
C23 C20 C14 109.5(3) . .
C18 C21 C23 109.1(3) . .
C31 N21 C32 107.8(3) . .
C31 N21 B 132.7(3) . .
C32 N21 B 118.7(3) . .
C31 N22 C33 108.0(3) . .
C31 N22 C34 127.6(3) . .
C33 N22 C34 124.4(3) . .
C23 C22 C16 109.8(3) . .
C22 C23 C21 109.6(3) . .
C22 C23 C20 110.1(3) . .
C21 C23 C20 109.1(3) . .
N21 C31 N22 107.8(3) . .
N21 C31 S2 125.3(2) . .
N22 C31 S2 126.9(2) . .
C51 N31 C52 107.9(3) . .
C51 N31 B 131.7(3) . .
C52 N31 B 120.4(3) . .
C51 N32 C53 108.2(3) . .
C51 N32 C54 126.4(3) . .
C53 N32 C54 125.4(3) . .
C33 C32 N21 108.6(3) . .
C32 C33 N22 107.8(3) . .
N22 C34 C40 109.9(3) . .
N22 C34 C35 110.1(3) . .
C40 C34 C35 110.9(3) . .
N22 C34 C39 109.5(3) . .
C40 C34 C39 108.5(3) . .
C35 C34 C39 107.9(3) . .
C36 C35 C34 109.4(3) . .
C41 C36 C37 110.2(3) . .
C41 C36 C35 109.6(3) . .
C37 C36 C35 109.3(3) . .
C36 C37 C38 108.8(3) . .
C42 C38 C39 110.5(3) . .
C42 C38 C37 109.5(3) . .
C39 C38 C37 109.4(3) . .
C38 C39 C34 109.7(3) . .
C34 C40 C43 109.4(3) . .
C71 N41 C72 107.9(3) . .
C71 N41 In 100.6(2) . .
C72 N41 In 151.5(2) . .
C36 C41 C43 109.9(3) . .
C71 N42 C73 106.5(3) . .
C71 N42 C74 127.2(3) . .
C73 N42 C74 126.3(3) . .
C38 C42 C43 109.0(3) . .
C42 C43 C41 109.4(3) . .
C42 C43 C40 110.0(3) . .
C41 C43 C40 109.0(3) . .
N31 C51 N32 107.6(3) . .
N31 C51 S3 126.7(2) . .
N32 C51 S3 125.7(3) . .
C53 C52 N31 108.6(3) . .
C52 C53 N32 107.8(3) . .
N32 C54 C55 110.3(3) . .
N32 C54 C59 109.9(2) . .
C55 C54 C59 111.4(3) . .
N32 C54 C60 109.1(3) . .
C55 C54 C60 107.9(3) . .
C59 C54 C60 108.2(3) . .
C54 C55 C56 109.5(3) . .
C57 C56 C55 110.0(3) . .
C57 C56 C62 109.1(3) . .
C55 C56 C62 109.7(3) . .
C56 C57 C58 109.7(3) . .
C61 C58 C57 109.6(3) . .
C61 C58 C59 109.6(3) . .
C57 C58 C59 109.4(3) . .
C54 C59 C58 109.7(3) . .
C54 C60 C63 109.7(3) . .
C63 C61 C58 108.9(3) . .
C63 C62 C56 108.7(3) . .
C62 C63 C61 109.2(3) . .
C62 C63 C60 110.0(3) . .
C61 C63 C60 110.3(3) . .
N41 C71 N42 110.1(3) . .
N41 C71 S4 118.8(2) . .
N42 C71 S4 131.1(3) . .
C73 C72 N41 108.9(3) . .
C72 C73 N42 106.6(3) . .
N42 C74 C79 109.5(3) . .
N42 C74 C75 109.3(3) . .
C79 C74 C75 110.8(3) . .
N42 C74 C80 110.4(3) . .
C79 C74 C80 108.9(3) . .
C75 C74 C80 108.0(3) . .
C76 C75 C74 109.7(3) . .
C77 C76 C75 109.3(3) . .
C77 C76 C81 109.2(3) . .
C75 C76 C81 109.3(3) . .
C78 C77 C76 110.1(3) . .
C77 C78 C79 109.3(3) . .
C77 C78 C82 109.6(3) . .
C79 C78 C82 109.5(3) . .
C74 C79 C78 109.6(3) . .
C74 C80 C83 109.7(3) . .
C83 C81 C76 109.5(3) . .
C78 C82 C83 109.1(3) . .
C81 C83 C82 109.3(3) . .
C81 C83 C80 110.3(3) . .
C82 C83 C80 109.2(3) . .
C96 C91 C92 119.1(15) . .
C93 C92 C91 121.4(12) . .
C92 C93 C94 120.6(11) . .
C93 C94 C95 117.8(11) . .
C96 C95 C94 120.2(10) . .
C91 C96 C95 120.9(13) . .
C96A C91A C92A 116(4) . .
C93A C92A C91A 119(4) . .
C92A C93A C94A 120(3) . .
C95A C94A C93A 122(3) . .
C94A C95A C96A 116(3) . .
C91A C96A C95A 124(4) . .
C106 C101 C102 119.4(5) . .
C103 C102 C101 119.9(5) . .
C102 C103 C104 120.9(5) . .
C105 C104 C103 119.5(4) . .
C104 C105 C106 120.2(5) . .
C101 C106 C105 120.1(5) . .
C112 C111 C113 124.2(8) . 5_676
C111 C112 C113 117.9(9) . .
C111 C113 C112 117.9(8) 5_676 .

loop_
_geom_bond_atom_site_label_1
_geom_bond_atom_site_label_2
_geom_bond_distance
_geom_bond_site_symmetry_2
In N41 2.278(3) .
In Cl 2.4901(9) .
In S2 2.5606(9) .
In S1 2.5908(9) .
In S3 2.6114(9) .
In S4 2.6664(10) .
B H1 1.13(3) .
B N21 1.545(5) .
B N31 1.556(5) .
B N12 1.569(5) .
S1 C11 1.725(3) .
S2 C31 1.722(3) .
S3 C51 1.719(3) .
S4 C71 1.743(3) .
N11 C11 1.368(4) .
N11 C13 1.382(4) .
N11 C14 1.515(4) .
C11 N12 1.354(4) .
N12 C12 1.380(4) .
C12 C13 1.337(5) .
C14 C15 1.531(4) .
C14 C19 1.537(4) .
C14 C20 1.541(4) .
C15 C16 1.543(5) .
C16 C22 1.530(5) .
C16 C17 1.530(5) .
C17 C18 1.522(5) .
C18 C21 1.530(5) .
C18 C19 1.542(5) .
C20 C23 1.535(5) .
C21 C23 1.534(5) .
N21 C31 1.358(4) .
N21 C32 1.384(4) .
N22 C31 1.363(4) .
N22 C33 1.387(4) .
N22 C34 1.500(4) .
C22 C23 1.524(5) .
N31 C51 1.361(4) .
N31 C52 1.384(4) .
N32 C51 1.366(4) .
N32 C53 1.383(4) .
N32 C54 1.507(4) .
C32 C33 1.335(5) .
C34 C40 1.535(5) .
C34 C35 1.537(4) .
C34 C39 1.541(4) .
C35 C36 1.536(5) .
C36 C41 1.521(5) .
C36 C37 1.521(5) .
C37 C38 1.538(5) .
C38 C42 1.524(5) .
C38 C39 1.531(5) .
C40 C43 1.538(5) .
N41 C71 1.309(4) .
N41 C72 1.371(4) .
C41 C43 1.536(5) .
N42 C71 1.367(4) .
N42 C73 1.393(4) .
N42 C74 1.493(4) .
C42 C43 1.527(5) .
C52 C53 1.339(5) .
C54 C55 1.529(4) .
C54 C59 1.534(4) .
C54 C60 1.538(4) .
C55 C56 1.531(5) .
C56 C57 1.527(5) .
C56 C62 1.542(5) .
C57 C58 1.533(5) .
C58 C61 1.530(4) .
C58 C59 1.534(4) .
C60 C63 1.539(5) .
C61 C63 1.528(5) .
C62 C63 1.523(5) .
C72 C73 1.352(5) .
C74 C79 1.526(5) .
C74 C75 1.536(5) .
C74 C80 1.538(5) .
C75 C76 1.533(5) .
C76 C77 1.531(5) .
C76 C81 1.535(5) .
C77 C78 1.518(5) .
C78 C79 1.534(5) .
C78 C82 1.534(5) .
C80 C83 1.539(5) .
C81 C83 1.513(5) .
C82 C83 1.536(5) .
C91 C96 1.349(15) .
C91 C92 1.354(15) .
C92 C93 1.341(14) .
C93 C94 1.376(12) .
C94 C95 1.384(12) .
C95 C96 1.356(14) .
C91A C96A 1.37(2) .
C91A C92A 1.380(19) .
C92A C93A 1.367(19) .
C93A C94A 1.368(19) .
C94A C95A 1.357(19) .
C95A C96A 1.37(2) .
C101 C106 1.372(7) .
C101 C102 1.379(6) .
C102 C103 1.360(6) .
C103 C104 1.369(6) .
C104 C105 1.364(6) .
C105 C106 1.376(6) .
C111 C112 1.326(10) .
C111 C113 1.368(10) 5_676
C112 C113 1.399(10) .
C113 C111 1.368(10) 5_676
